data_2007221
loop_
_publ_author_name
' Webster, Michael'

_publ_section_title
;
 Dibromotriphenylantimony(V), a Second Polymorph
;
_journal_issue 5
_journal_name_full 'Acta Crystallographica Section C'
_journal_page_first 570
_journal_page_last 572
_journal_paper_doi 10.1107/S0108270197018040
_journal_volume 54
_journal_year 1998
_chemical_formula_iupac '[Sb Br2 (C6 H5)3]'
_chemical_formula_moiety 'C18 H15 Br2 Sb '
_chemical_formula_structural '[(C6H5)3SbBr2]'
_chemical_formula_sum 'C18 H15 Br2 Sb'
_chemical_formula_weight 512.87
_chemical_name_systematic
;
dibromotriphenylantimony(V)
;
_space_group_IT_number 7
_symmetry_cell_setting monoclinic
_symmetry_space_group_name_Hall 'P -2ya'
_symmetry_space_group_name_H-M 'P 1 a 1'
_audit_creation_method SHELXL-97
_cell_angle_alpha 90
_cell_angle_beta 118.10(2)
_cell_angle_gamma 90
_cell_formula_units_Z 4
_cell_length_a 13.714(4)
_cell_length_b 10.159(3)
_cell_length_c 14.006(2)
_cell_measurement_reflns_used 20
_cell_measurement_temperature 150(2)
_cell_measurement_theta_max 21.1
_cell_measurement_theta_min 18.9
_cell_volume 1721.3(8)
_computing_cell_refinement 'MSC/AFC Diffractometer Control Software'
_computing_data_collection
;
MSC/AFC Diffractometer Control Software
(Molecular Structure Corporation, 1988)
;
_computing_data_reduction 'TEXSAN (Molecular Structure Corporation, 1995)'
_computing_molecular_graphics 'ORTEPII (Johnson, 1976)'
_computing_structure_refinement 'SHELXL97 (Sheldrick, 1997)'
_computing_structure_solution 'SHELXS86 (Sheldrick, 1990)'
_diffrn_ambient_temperature 150(2)
_diffrn_measured_fraction_theta_full 0.998
_diffrn_measured_fraction_theta_max 0.998
_diffrn_measurement_device 'Rigaku AFC7S'
_diffrn_measurement_method \w/2\q
_diffrn_radiation_monochromator graphite
_diffrn_radiation_source 'fine-focus sealed xray tube'
_diffrn_radiation_type 'Mo K\a'
_diffrn_radiation_wavelength 0.71069
_diffrn_reflns_av_R_equivalents 0.042
_diffrn_reflns_av_sigmaI/netI 0.0739
_diffrn_reflns_limit_h_max 16
_diffrn_reflns_limit_h_min 0
_diffrn_reflns_limit_k_max 12
_diffrn_reflns_limit_k_min 0
_diffrn_reflns_limit_l_max 14
_diffrn_reflns_limit_l_min -16
_diffrn_reflns_number 3359
_diffrn_reflns_theta_full 25.00
_diffrn_reflns_theta_max 25.0
_diffrn_reflns_theta_min 2.60
_diffrn_standards_decay_% 1.0
_diffrn_standards_interval_count 150
_diffrn_standards_number 3
_exptl_absorpt_coefficient_mu 6.236
_exptl_absorpt_correction_T_max 0.535
_exptl_absorpt_correction_T_min 0.306
_exptl_absorpt_correction_type empirical
_exptl_absorpt_process_details '\y scan (North et al., 1968)'
_exptl_crystal_colour colourless
_exptl_crystal_density_diffrn 1.979
_exptl_crystal_density_meas ?
_exptl_crystal_description plate
_exptl_crystal_F_000 976.00
_exptl_crystal_size_max 0.40
_exptl_crystal_size_mid 0.20
_exptl_crystal_size_min 0.10
_refine_diff_density_max 1.803
_refine_diff_density_min -2.767
_refine_ls_abs_structure_details 'Flack (1983)'
_refine_ls_abs_structure_Flack 0.00(2)
_refine_ls_extinction_method none
_refine_ls_goodness_of_fit_ref 1.040
_refine_ls_hydrogen_treatment 'H atoms riding'
_refine_ls_matrix_type full
_refine_ls_number_parameters 379
_refine_ls_number_reflns 3172
_refine_ls_number_restraints 74
_refine_ls_restrained_S_all 1.029
_refine_ls_R_factor_all 0.088
_refine_ls_R_factor_gt 0.051
_refine_ls_shift/su_max 0.100
_refine_ls_shift/su_mean 0.023
_refine_ls_structure_factor_coef Fsqd
_refine_ls_weighting_details 'w = 1/[\s^2^(Fo^2^)+(0.1008P)^2^] where P = (Fo^2^+2Fc^2^)/3'
_refine_ls_weighting_scheme calc
_refine_ls_wR_factor_ref 0.148
_reflns_number_gt 2310
_reflns_number_total 3172
_reflns_threshold_expression I>2\s(I)
_cod_data_source_file cf1211.cif
_cod_data_source_block Ph3SbBr2
_cod_depositor_comments
;
The following automatic conversions were performed:

'_exptl_crystal_density_meas' value 'not measured' was changed to '?'
- the value is perceived as not measured.

Automatic conversion script
Id: cif_fix_values 3008 2015-01-20 13:52:24Z robertas 

The following automatic conversions were performed:

'_refine_ls_weighting_scheme' value 'calc w =
1/[\s^2^(Fo^2^)+(0.1008P)^2^] where P = (Fo^2^+2Fc^2^)/3' was changed
to 'calc'. New tag '_refine_ls_weighting_details' was created. The
value of the new tag was set to 'w = 1/[\s^2^(Fo^2^)+(0.1008P)^2^]
where P = (Fo^2^+2Fc^2^)/3'.

Automatic conversion script
Id: cif_fix_values 3143 2015-03-26 13:38:13Z robertas 
;
_cod_original_cell_volume 1721.3(9)
_cod_original_sg_symbol_H-M 'P a'
_cod_original_formula_sum 'C18 H15 Br2 Sb '
_cod_database_code 2007221

loop_
_symmetry_equiv_pos_as_xyz
'  +x,  +y,  +z'
'1/2+x,  -y,  +z'

loop_
_atom_site_label
_atom_site_fract_x
_atom_site_fract_y
_atom_site_fract_z
_atom_site_U_iso_or_equiv
_atom_site_adp_type
_atom_site_calc_flag
_atom_site_refinement_flags
_atom_site_occupancy
_atom_site_disorder_assembly
_atom_site_disorder_group
_atom_site_type_symbol
Sb1 .01151(9) .37044(13) .51174(9) .0217(3) Uani d . 1 . . Sb
Sb2 -.00131(10) .09125(13) -.00204(10) .0230(3) Uani d . 1 . . Sb
Br1 .08386(18) .6048(2) .49466(18) .0357(6) Uani d . 1 . . Br
Br2 -.06475(16) .13350(19) .51357(16) .0337(5) Uani d . 1 . . Br
Br3 .05728(17) -.1384(2) -.04694(17) .0332(5) Uani d . 1 . . Br
Br4 -.06272(16) .3197(2) .04430(16) .0309(5) Uani d . 1 . . Br
C1 .0148(15) .4199(18) .6614(13) .022(3) Uani d U 1 . . C
C2 .1029(15) .500(2) .7351(14) .027(4) Uani d U 1 . . C
H2 .1594 .5296 .7193 .032 Uiso calc R 1 . . H
C3 .103(2) .5321(19) .8285(17) .039(4) Uani d U 1 . . C
H3 .1616 .5860 .8785 .047 Uiso calc R 1 . . H
C4 .026(2) .492(2) .8548(14) .042(5) Uani d U 1 . . C
H4 .0293 .5172 .9219 .050 Uiso calc R 1 . . H
C5 -.063(2) .412(2) .7799(17) .036(4) Uani d U 1 . . C
H5 -.1187 .3818 .7960 .043 Uiso calc R 1 . . H
C6 -.0645(17) .3790(19) .6837(15) .031(4) Uani d U 1 . . C
H6 -.1231 .3264 .6326 .037 Uiso calc R 1 . . H
C7 -.1329(15) .3990(18) .3671(14) .025(4) Uani d U 1 . . C
C8 -.2238(17) .459(2) .3722(17) .040(5) Uani d U 1 . . C
H8 -.2163 .4904 .4393 .048 Uiso calc R 1 . . H
C9 -.3234(17) .472(2) .2786(16) .035(5) Uani d U 1 . . C
H9 -.3836 .5142 .2816 .042 Uiso calc R 1 . . H
C10 -.3372(16) .423(2) .1798(16) .033(4) Uani d U 1 . . C
H10 -.4063 .4288 .1160 .040 Uiso calc R 1 . . H
C11 -.2461(16) .3657(19) .1785(15) .032(4) Uani d U 1 . . C
H11 -.2527 .3307 .1128 .039 Uiso calc R 1 . . H
C12 -.1473(19) .359(2) .2704(16) .040(5) Uani d U 1 . . C
H12 -.0855 .3245 .2656 .048 Uiso calc R 1 . . H
C13 .1547(14) .2920(18) .5131(14) .024(4) Uani d U 1 . . C
C14 .1494(16) .215(2) .4295(15) .032(4) Uani d U 1 . . C
H14 .0798 .1898 .3715 .039 Uiso calc R 1 . . H
C15 .2487(19) .173(2) .4314(18) .037(5) Uani d U 1 . . C
H15 .2471 .1240 .3729 .045 Uiso calc R 1 . . H
C16 .3495(19) .205(2) .5217(19) .044(5) Uani d U 1 . . C
H16 .4172 .1753 .5260 .053 Uiso calc R 1 . . H
C17 .3499(18) .278(2) .6028(19) .047(5) Uani d U 1 . . C
H17 .4191 .2975 .6635 .056 Uiso calc R 1 . . H
C18 .2557(17) .326(2) .6023(17) .037(4) Uani d U 1 . . C
H18 .2589 .3795 .6594 .044 Uiso calc R 1 . . H
C19 -.0015(16) .0095(19) .1382(14) .027(4) Uani d U 1 . . C
C20 -.0869(14) .0349(17) .1573(14) .023(4) Uani d U 1 . . C
H20 -.1461 .0891 .1090 .028 Uiso calc R 1 . . H
C21 -.0884(18) -.018(2) .2480(17) .036(4) Uani d U 1 . . C
H21 -.1482 -.0021 .2627 .043 Uiso calc R 1 . . H
C22 .001(2) -.096(2) .3166(16) .043(5) Uani d U 1 . . C
H22 .0035 -.1314 .3807 .052 Uiso calc R 1 . . H
C23 .084(2) -.122(2) .2928(17) .051(6) Uani d U 1 . . C
H23 .1439 -.1753 .3405 .061 Uiso calc R 1 . . H
C24 .0817(17) -.075(2) .2041(16) .037(5) Uani d U 1 . . C
H24 .1379 -.0983 .1859 .045 Uiso calc R 1 . . H
C25 -.1445(16) .0904(19) -.1541(14) .026(4) Uani d U 1 . . C
C26 -.2456(15) .1266(18) -.1624(16) .028(4) Uani d U 1 . . C
H26 -.2503 .1527 -.0996 .033 Uiso calc R 1 . . H
C27 -.3377(19) .125(2) -.2600(18) .040(5) Uani d U 1 . . C
H27 -.4064 .1502 -.2644 .048 Uiso calc R 1 . . H
C28 -.3348(16) .0871(19) -.3528(16) .031(4) Uani d U 1 . . C
H28 -.4004 .0837 -.4203 .037 Uiso calc R 1 . . H
C29 -.2317(15) .0537(19) -.3451(14) .027(4) Uani d U 1 . . C
H29 -.2263 .0315 -.4084 .033 Uiso calc R 1 . . H
C30 -.1379(18) .053(2) -.2449(14) .035(5) Uani d U 1 . . C
H30 -.0689 .0273 -.2392 .043 Uiso calc R 1 . . H
C31 .1430(14) .1768(18) .0085(16) .026(4) Uani d U 1 . . C
C32 .2096(17) .255(3) .1008(19) .050(6) Uani d U 1 . . C
H32 .1903 .2681 .1570 .060 Uiso calc R 1 . . H
C33 .3047(19) .311(2) .105(2) .060(7) Uani d U 1 . . C
H33 .3493 .3659 .1647 .073 Uiso calc R 1 . . H
C34 .335(3) .290(3) .030(3) .080(9) Uani d U 1 . . C
H34 .4035 .3238 .0397 .096 Uiso calc R 1 . . H
C35 .268(2) .220(3) -.062(2) .057(6) Uani d U 1 . . C
H35 .2865 .2121 -.1196 .069 Uiso calc R 1 . . H
C36 .174(2) .161(2) -.070(2) .047(5) Uani d U 1 . . C
H36 .1296 .1075 -.1311 .057 Uiso calc R 1 . . H

loop_
_atom_site_aniso_label
_atom_site_aniso_U_11
_atom_site_aniso_U_22
_atom_site_aniso_U_33
_atom_site_aniso_U_12
_atom_site_aniso_U_13
_atom_site_aniso_U_23
Sb1 .0246(7) .0131(6) .0281(6) .0014(6) .0130(5) -.0002(5)
Sb2 .0262(7) .0130(6) .0311(6) .0011(6) .0145(5) .0003(6)
Br1 .0477(14) .0143(11) .0542(13) -.0023(10) .0313(11) .0030(9)
Br2 .0424(12) .0133(11) .0515(12) -.0046(9) .0271(10) -.0017(9)
Br3 .0434(13) .0142(10) .0502(12) .0028(9) .0288(11) -.0003(9)
Br4 .0398(12) .0155(11) .0435(11) .0000(9) .0248(10) -.0026(8)
C1 .027(9) .020(10) .024(8) .012(7) .016(7) .004(6)
C2 .022(8) .026(10) .033(8) .007(7) .013(7) .012(7)
C3 .059(12) .013(10) .039(9) .001(9) .017(9) -.005(8)
C4 .075(14) .039(13) .017(8) .016(10) .027(9) .002(7)
C5 .059(12) .020(11) .043(10) .017(8) .037(9) .015(8)
C6 .040(10) .020(11) .032(9) -.012(8) .016(8) .000(7)
C7 .022(8) .011(9) .030(7) .000(7) .002(7) .005(7)
C8 .032(10) .045(14) .036(8) .011(10) .011(7) -.006(10)
C9 .028(8) .033(13) .044(9) .009(9) .016(7) .005(9)
C10 .027(8) .032(12) .035(8) -.006(8) .011(8) .001(8)
C11 .041(10) .020(11) .031(8) -.009(9) .013(7) -.012(8)
C12 .044(9) .045(15) .033(8) .015(11) .018(7) .004(9)
C13 .027(7) .013(9) .033(9) .008(7) .015(7) .001(7)
C14 .031(8) .044(13) .027(9) -.005(9) .018(7) -.005(8)
C15 .044(10) .031(13) .050(10) .009(9) .032(8) .002(9)
C16 .036(8) .044(14) .064(13) .001(10) .032(8) .011(10)
C17 .033(8) .019(11) .064(12) -.004(9) .003(9) -.003(9)
C18 .038(9) .022(11) .041(10) -.006(9) .010(7) -.001(8)
C19 .038(10) .013(9) .029(9) -.003(7) .015(7) .002(7)
C20 .020(8) .010(9) .033(8) -.002(7) .007(7) .008(7)
C21 .049(11) .012(11) .065(13) -.005(8) .043(10) .001(8)
C22 .075(15) .019(11) .032(10) -.002(10) .022(9) .002(8)
C23 .065(14) .032(13) .036(10) .021(12) .008(10) .005(8)
C24 .029(9) .035(13) .038(10) .011(8) .008(8) -.010(8)
C25 .029(7) .017(10) .025(7) -.005(8) .005(7) .002(7)
C26 .029(8) .010(9) .042(8) .001(8) .014(7) .013(7)
C27 .038(9) .029(12) .045(10) .008(10) .014(7) -.005(9)
C28 .030(8) .016(10) .039(8) .005(8) .011(8) .012(8)
C29 .029(8) .025(11) .022(7) -.007(8) .007(6) .000(7)
C30 .035(9) .033(12) .028(8) .008(10) .006(6) -.004(8)
C31 .018(8) .007(9) .051(10) .000(7) .014(7) -.001(7)
C32 .030(11) .041(15) .067(13) -.006(10) .013(10) -.014(11)
C33 .032(11) .026(14) .108(18) -.012(9) .021(12) -.021(13)
C34 .074(18) .027(15) .17(3) -.008(13) .079(18) -.023(17)
C35 .042(13) .048(16) .101(16) .013(10) .050(13) .021(12)
C36 .064(14) .022(13) .077(14) -.004(10) .051(12) .002(10)

loop_
_atom_type_symbol
_atom_type_scat_dispersion_real
_atom_type_scat_dispersion_imag
_atom_type_scat_source
C 0.0033 0.0016 'International Tables Vol C'
H 0.0000 0.0000 'International Tables Vol C'
Sb -0.5866 1.5461 'International Tables Vol C'
Br -0.2901 2.4595 'International Tables Vol C'

loop_
_geom_angle_atom_site_label_1
_geom_angle_atom_site_label_2
_geom_angle_atom_site_label_3
_geom_angle
_geom_angle_publ_flag
C7 Sb1 C13 121.1(7) y
C7 Sb1 C1 119.6(7) y
C13 Sb1 C1 119.4(7) y
C7 Sb1 Br2 86.4(5) y
C13 Sb1 Br2 91.5(5) y
C1 Sb1 Br2 91.8(5) y
C7 Sb1 Br1 90.7(5) y
C13 Sb1 Br1 87.3(5) y
C1 Sb1 Br1 92.4(5) y
Br2 Sb1 Br1 175.74(9) y
C31 Sb2 C25 118.1(8) y
C31 Sb2 C19 120.4(7) y
C25 Sb2 C19 121.6(7) y
C31 Sb2 Br3 90.0(5) y
C25 Sb2 Br3 89.9(5) y
C19 Sb2 Br3 90.5(5) y
C31 Sb2 Br4 91.0(5) y
C25 Sb2 Br4 89.9(5) y
C19 Sb2 Br4 88.7(5) y
Br3 Sb2 Br4 178.91(9) y
C6 C1 C2 121.2(17) ?
C6 C1 Sb1 121.0(14) ?
C2 C1 Sb1 117.8(13) ?
C3 C2 C1 117.3(19) ?
C4 C3 C2 124(2) ?
C3 C4 C5 118.5(18) ?
C6 C5 C4 119(2) ?
C1 C6 C5 120.8(19) ?
C12 C7 C8 117.9(18) ?
C12 C7 Sb1 124.3(16) ?
C8 C7 Sb1 117.8(14) ?
C9 C8 C7 119.3(19) ?
C8 C9 C10 121(2) ?
C11 C10 C9 117.4(18) ?
C12 C11 C10 120.6(19) ?
C7 C12 C11 123(2) ?
C14 C13 C18 122.1(18) ?
C14 C13 Sb1 121.9(14) ?
C18 C13 Sb1 116.0(14) ?
C13 C14 C15 119.2(19) ?
C16 C15 C14 119(2) ?
C17 C16 C15 120(2) ?
C16 C17 C18 124(2) ?
C17 C18 C13 117(2) ?
C20 C19 C24 120.8(18) ?
C20 C19 Sb2 119.2(14) ?
C24 C19 Sb2 119.9(16) ?
C19 C20 C21 119.7(18) ?
C20 C21 C22 118(2) ?
C23 C22 C21 120(2) ?
C24 C23 C22 121(2) ?
C23 C24 C19 120(2) ?
C30 C25 C26 119.8(18) ?
C30 C25 Sb2 120.1(15) ?
C26 C25 Sb2 120.2(14) ?
C27 C26 C25 120(2) ?
C26 C27 C28 122(2) ?
C27 C28 C29 118.1(19) ?
C30 C29 C28 119.8(19) ?
C25 C30 C29 120(2) ?
C36 C31 C32 119(2) ?
C36 C31 Sb2 122.2(15) ?
C32 C31 Sb2 118.3(16) ?
C33 C32 C31 117(2) ?
C34 C33 C32 123(3) ?
C33 C34 C35 121(3) ?
C34 C35 C36 119(3) ?
C31 C36 C35 121(2) ?

loop_
_geom_bond_atom_site_label_1
_geom_bond_atom_site_label_2
_geom_bond_site_symmetry_2
_geom_bond_distance
_geom_bond_publ_flag
Sb1 Br1 . 2.634(3) y
Sb1 Br2 . 2.629(2) y
Sb1 C1 . 2.135(16) y
Sb1 C7 . 2.082(17) y
Sb1 C13 . 2.111(17) y
Sb2 Br3 . 2.638(3) y
Sb2 Br4 . 2.652(2) y
Sb2 C19 . 2.134(18) y
Sb2 C25 . 2.110(17) y
Sb2 C31 . 2.102(18) y
C1 C6 . 1.33(3) ?
C1 C2 . 1.42(3) ?
C2 C3 . 1.35(3) ?
C3 C4 . 1.34(3) ?
C4 C5 . 1.43(3) ?
C5 C6 . 1.38(3) ?
C7 C12 . 1.34(3) ?
C7 C8 . 1.42(3) ?
C8 C9 . 1.38(3) ?
C9 C10 . 1.40(3) ?
C10 C11 . 1.39(3) ?
C11 C12 . 1.36(3) ?
C13 C14 . 1.38(3) ?
C13 C18 . 1.40(3) ?
C14 C15 . 1.41(3) ?
C15 C16 . 1.40(3) ?
C16 C17 . 1.36(3) ?
C17 C18 . 1.38(3) ?
C19 C20 . 1.34(3) ?
C19 C24 . 1.38(3) ?
C20 C21 . 1.39(3) ?
C21 C22 . 1.39(3) ?
C22 C23 . 1.35(3) ?
C23 C24 . 1.32(3) ?
C25 C30 . 1.37(3) ?
C25 C26 . 1.38(3) ?
C26 C27 . 1.36(3) ?
C27 C28 . 1.37(3) ?
C28 C29 . 1.41(3) ?
C29 C30 . 1.39(2) ?
C31 C36 . 1.36(3) ?
C31 C32 . 1.42(3) ?
C32 C33 . 1.40(3) ?
C33 C34 . 1.32(4) ?
C34 C35 . 1.38(4) ?
C35 C36 . 1.39(3) ?

loop_
_geom_torsion_atom_site_label_1
_geom_torsion_atom_site_label_2
_geom_torsion_atom_site_label_3
_geom_torsion_atom_site_label_4
_geom_torsion
_geom_torsion_publ_flag
Br1 Sb1 C1 C2 -37.6(14) y
Br1 Sb1 C1 C6 141.1(15) ?
Br1 Sb1 C7 C8 -89.2(16) y
Br1 Sb1 C7 C12 94.0(18) ?
Br1 Sb1 C13 C14 -113.2(16) y
Br1 Sb1 C13 C18 65.1(14) ?
Br2 Sb1 C1 C2 143.4(13) ?
Br2 Sb1 C1 C6 -37.9(15) ?
Br2 Sb1 C7 C8 93.9(16) ?
Br2 Sb1 C7 C12 -82.9(18) ?
Br2 Sb1 C13 C14 62.7(16) ?
Br2 Sb1 C13 C18 -119.0(14) ?
Br3 Sb2 C19 C20 -133.9(15) y
Br3 Sb2 C19 C24 42.1(16) ?
Br3 Sb2 C25 C26 135.8(15) y
Br3 Sb2 C25 C30 -43.8(16) ?
Br3 Sb2 C31 C32 -130.5(16) y
Br3 Sb2 C31 C36 49.9(17) ?
Br4 Sb2 C19 C20 45.4(15) ?
Br4 Sb2 C19 C24 -138.5(16) ?
Br4 Sb2 C25 C26 -43.1(15) ?
Br4 Sb2 C25 C30 137.3(16) ?
Br4 Sb2 C31 C32 49.1(16) ?
Br4 Sb2 C31 C36 -130.5(17) ?

loop_
_cod_related_entry_id
_cod_related_entry_database
_cod_related_entry_code
1 ChemSpider 264804
